data_2300490
loop_
_publ_author_name
'Krause, Lennard'
'Herbst-Irmer, Regine'
'Sheldrick, George M.'
'Stalke, Dietmar'

_publ_section_title
;
 Comparison of silver and molybdenum microfocus X-ray sources for
 single-crystal structure determination
;
_journal_coeditor_code aj5242
_journal_issue 1
_journal_name_full 'Journal of Applied Crystallography'
_journal_paper_doi 10.1107/S1600576714022985
_journal_volume 48
_journal_year 2015
_chemical_formula_moiety 'O4 W, 2(H2 O), 2(Na)'
_chemical_formula_sum 'H4 Na2 O6 W'
_chemical_formula_weight 329.86
_chemical_name_systematic
;
 ?
;
_space_group_crystal_system orthorhombic
_space_group_IT_number 61
_space_group_name_Hall '-P 2ac 2ab'
_space_group_name_H-M_alt 'P b c a'
_symmetry_space_group_name_Hall '-P 2ac 2ab'
_symmetry_space_group_name_H-M 'P b c a'
_atom_sites_solution_hydrogens difmap
_audit_creation_method SHELXL-2014
_cell_angle_alpha 90
_cell_angle_beta 90
_cell_angle_gamma 90
_cell_formula_units_Z 8
_cell_length_a 8.442(2)
_cell_length_b 10.569(2)
_cell_length_c 13.816(3)
_cell_measurement_reflns_used 9598
_cell_measurement_temperature 100(2)
_cell_measurement_theta_max 54.0475
_cell_measurement_theta_min 3.4215
_cell_volume 1232.7(5)
_computing_cell_refinement 'SAINT V8.30C'
_computing_data_collection 'APEX2 v2012.2'
_computing_data_reduction 'SAINT V8.30C'
_computing_structure_refinement 'SHELXL-2014 (Sheldrick, 2014)'
_computing_structure_solution 'SHELXS-2012 (Sheldrick, 2012)'
_diffrn_ambient_temperature 100(2)
_diffrn_measured_fraction_theta_full 1.000
_diffrn_measured_fraction_theta_max 0.995
_diffrn_measurement_device_type 'Bruker Smart APEX II Quazar'
_diffrn_measurement_method 'omega scans'
_diffrn_radiation_type MoK\a
_diffrn_radiation_wavelength 0.71073
_diffrn_reflns_av_R_equivalents 0.0302
_diffrn_reflns_av_unetI/netI 0.0131
_diffrn_reflns_Laue_measured_fraction_full 1.000
_diffrn_reflns_Laue_measured_fraction_max 0.995
_diffrn_reflns_limit_h_max 18
_diffrn_reflns_limit_h_min -19
_diffrn_reflns_limit_k_max 23
_diffrn_reflns_limit_k_min -23
_diffrn_reflns_limit_l_max 30
_diffrn_reflns_limit_l_min -29
_diffrn_reflns_number 80496
_diffrn_reflns_point_group_measured_fraction_full 1.000
_diffrn_reflns_point_group_measured_fraction_max 0.995
_diffrn_reflns_theta_full 25.242
_diffrn_reflns_theta_max 54.046
_diffrn_reflns_theta_min 2.949
_diffrn_source 'INCOATEC Microsource'
_exptl_absorpt_coefficient_mu 18.839
_exptl_absorpt_correction_T_max 0.5800
_exptl_absorpt_correction_T_min 0.4162
_exptl_absorpt_correction_type multi-scan
_exptl_absorpt_process_details SADABS-2014/4
_exptl_crystal_density_diffrn 3.555
_exptl_crystal_F_000 1184
_exptl_crystal_size_max 0.109
_exptl_crystal_size_mid 0.053
_exptl_crystal_size_min 0.032
_refine_diff_density_max 2.643
_refine_diff_density_min -2.702
_refine_diff_density_rms 0.211
_refine_ls_extinction_coef 0.00164(4)
_refine_ls_extinction_expression Fc^*^=kFc[1+0.001xFc^2^\l^3^/sin(2\q)]^-1/4^
_refine_ls_extinction_method SHELXL
_refine_ls_goodness_of_fit_ref 1.175
_refine_ls_hydrogen_treatment refxyz
_refine_ls_matrix_type full
_refine_ls_number_parameters 95
_refine_ls_number_reflns 7584
_refine_ls_number_restraints 84
_refine_ls_restrained_S_all 1.168
_refine_ls_R_factor_all 0.0172
_refine_ls_R_factor_gt 0.0150
_refine_ls_shift/su_max 0.011
_refine_ls_shift/su_mean 0.000
_refine_ls_structure_factor_coef Fsqd
_refine_ls_weighting_details 'w=1/[\s^2^(Fo^2^)+(0.0103P)^2^+1.1388P] where P=(Fo^2^+2Fc^2^)/3'
_refine_ls_weighting_scheme calc
_refine_ls_wR_factor_gt 0.0321
_refine_ls_wR_factor_ref 0.0326
_reflns_Friedel_coverage 0.000
_reflns_number_gt 7024
_reflns_number_total 7584
_reflns_threshold_expression 'I > 2\s(I)'
_cod_data_source_file aj5242sup1.cif
_cod_data_source_block 3-(Mo)
_cod_database_code 2300490
_cod_database_fobs_code 2300490
_shelx_space_group_comment
;
The symmetry employed for this shelxl refinement is uniquely defined
by the following loop, which should always be used as a source of
symmetry information in preference to the above space-group names.
They are only intended as comments.
;
_shelx_estimated_absorpt_t_min 0.233
_shelx_estimated_absorpt_t_max 0.584
_shelxl_version_number 2014-3

loop_
_space_group_symop_operation_xyz
'x, y, z'
'-x+1/2, -y, z+1/2'
'-x, y+1/2, -z+1/2'
'x+1/2, -y+1/2, -z'
'-x, -y, -z'
'x-1/2, y, -z-1/2'
'x, -y-1/2, z-1/2'
'-x-1/2, y-1/2, z'

loop_
_atom_site_label
_atom_site_type_symbol
_atom_site_fract_x
_atom_site_fract_y
_atom_site_fract_z
_atom_site_U_iso_or_equiv
_atom_site_adp_type
_atom_site_occupancy
_atom_site_site_symmetry_order
_atom_site_calc_flag
_atom_site_refinement_flags_adp
W1 W 0.51352(2) 0.30163(2) 0.52276(2) 0.00396(1) Uani 1 1 d U
Na2 Na 0.15563(5) 0.49545(4) 0.58567(3) 0.00754(6) Uani 1 1 d U
Na1 Na 0.24079(5) 0.45107(4) 0.35226(3) 0.00759(6) Uani 1 1 d U
O1 O 0.44747(9) 0.32286(7) 0.40073(5) 0.00745(8) Uani 1 1 d U
O2 O 0.36862(9) 0.35113(7) 0.60982(5) 0.00779(9) Uani 1 1 d U
O3 O 0.68756(9) 0.39260(7) 0.53761(5) 0.00844(9) Uani 1 1 d U
O4 O 0.55707(9) 0.13864(6) 0.54168(5) 0.00685(8) Uani 1 1 d U
O5 O 0.22785(9) 0.35952(7) 0.20105(6) 0.00921(9) Uani 1 1 d U
H51 H 0.141(3) 0.356(2) 0.1785(17) 0.014 Uiso 1 1 d U
H52 H 0.268(3) 0.294(2) 0.1780(17) 0.014 Uiso 1 1 d U
O6 O 0.03752(10) 0.59210(7) 0.30019(6) 0.01004(10) Uani 1 1 d U
H61 H 0.061(3) 0.656(2) 0.3270(18) 0.015 Uiso 1 1 d U
H62 H 0.063(3) 0.603(2) 0.2419(18) 0.015 Uiso 1 1 d U

loop_
_atom_site_aniso_label
_atom_site_aniso_U_11
_atom_site_aniso_U_22
_atom_site_aniso_U_33
_atom_site_aniso_U_23
_atom_site_aniso_U_13
_atom_site_aniso_U_12
W1 0.00433(1) 0.00344(1) 0.00410(1) 0.00008(1) 0.00014(1) 0.00001(1)
Na2 0.00776(15) 0.00714(14) 0.00773(14) -0.00044(11) -0.00028(11) 0.00070(11)
Na1 0.00765(15) 0.00804(14) 0.00709(14) -0.00056(11) -0.00063(11) 0.00043(11)
O1 0.0078(2) 0.0083(2) 0.0062(2) 0.00078(15) -0.00116(16) 0.00078(16)
O2 0.0081(2) 0.0082(2) 0.0070(2) -0.00012(16) 0.00158(16) 0.00181(16)
O3 0.0085(2) 0.0078(2) 0.0090(2) -0.00065(17) -0.00058(17) -0.00282(17)
O4 0.0076(2) 0.00462(18) 0.0083(2) 0.00059(15) -0.00003(16) 0.00078(15)
O5 0.0091(2) 0.0101(2) 0.0085(2) -0.00177(18) -0.00142(18) 0.00075(18)
O6 0.0130(3) 0.0087(2) 0.0084(2) 0.00022(18) 0.00140(19) 0.0003(2)

loop_
_atom_type_symbol
_atom_type_description
_atom_type_scat_dispersion_real
_atom_type_scat_dispersion_imag
_atom_type_scat_source
O O 0.0106 0.0060 'International Tables Vol C Tables 4.2.6.8 and 6.1.1.4'
H H 0.0000 0.0000 'International Tables Vol C Tables 4.2.6.8 and 6.1.1.4'
Na Na 0.0362 0.0249 'International Tables Vol C Tables 4.2.6.8 and 6.1.1.4'
W W -0.8490 6.8722 'International Tables Vol C Tables 4.2.6.8 and 6.1.1.4'

loop_
_geom_angle_atom_site_label_1
_geom_angle_atom_site_label_2
_geom_angle_atom_site_label_3
_geom_angle
_geom_angle_site_symmetry_1
_geom_angle_site_symmetry_3
O3 W1 O4 109.73(4) . .
O3 W1 O1 107.46(3) . .
O4 W1 O1 108.90(3) . .
O3 W1 O2 109.29(4) . .
O4 W1 O2 108.94(3) . .
O1 W1 O2 112.50(4) . .
O3 W1 Na2 141.38(3) . 8_655
O4 W1 Na2 35.55(3) . 8_655
O1 W1 Na2 102.36(2) . 8_655
O2 W1 Na2 80.32(3) . 8_655
O3 W1 Na1 111.31(3) . .
O4 W1 Na1 130.02(2) . .
O1 W1 Na1 30.91(2) . .
O2 W1 Na1 82.90(3) . .
Na2 W1 Na1 106.915(15) 8_655 .
O3 W1 Na2 103.91(3) . 4_556
O4 W1 Na2 33.60(3) . 4_556
O1 W1 Na2 79.92(3) . 4_556
O2 W1 Na2 138.10(2) . 4_556
Na2 W1 Na2 57.785(17) 8_655 4_556
Na1 W1 Na2 108.172(15) . 4_556
O3 W1 Na1 84.71(3) . 4_556
O4 W1 Na1 29.48(2) . 4_556
O1 W1 Na1 133.55(2) . 4_556
O2 W1 Na1 104.49(3) . 4_556
Na2 W1 Na1 56.819(16) 8_655 4_556
Na1 W1 Na1 159.432(5) . 4_556
Na2 W1 Na1 53.655(16) 4_556 4_556
O2 Na2 O4 89.22(3) . 4_456
O2 Na2 O5 90.37(3) . 2_565
O4 Na2 O5 174.01(3) 4_456 2_565
O2 Na2 O4 173.54(3) . 8_665
O4 Na2 O4 85.89(3) 4_456 8_665
O5 Na2 O4 94.06(3) 2_565 8_665
O2 Na2 O6 99.81(3) . 5_566
O4 Na2 O6 91.04(3) 4_456 5_566
O5 Na2 O6 94.92(3) 2_565 5_566
O4 Na2 O6 84.51(3) 8_665 5_566
O2 Na2 O3 89.93(3) . 5_666
O4 Na2 O3 87.88(3) 4_456 5_666
O5 Na2 O3 86.14(3) 2_565 5_666
O4 Na2 O3 85.68(3) 8_665 5_666
O6 Na2 O3 170.18(3) 5_566 5_666
O2 Na2 Na1 83.26(2) . .
O4 Na2 Na1 44.40(2) 4_456 .
O5 Na2 Na1 129.63(3) 2_565 .
O4 Na2 Na1 90.29(2) 8_665 .
O6 Na2 Na1 135.43(3) 5_566 .
O3 Na2 Na1 44.17(2) 5_666 .
O2 Na2 Na1 142.27(3) . 5_566
O4 Na2 Na1 86.77(2) 4_456 5_566
O5 Na2 Na1 97.18(3) 2_565 5_566
O4 Na2 Na1 41.67(2) 8_665 5_566
O6 Na2 Na1 42.86(2) 5_566 5_566
O3 Na2 Na1 127.32(3) 5_666 5_566
Na1 Na2 Na1 117.734(15) . 5_566
O2 Na2 Na2 132.22(3) . 5_566
O4 Na2 Na2 43.14(2) 4_456 5_566
O5 Na2 Na2 136.49(3) 2_565 5_566
O4 Na2 Na2 42.74(2) 8_665 5_566
O6 Na2 Na2 86.94(3) 5_566 5_566
O3 Na2 Na2 85.60(3) 5_666 5_566
Na1 Na2 Na2 61.13(2) . 5_566
Na1 Na2 Na2 56.60(2) 5_566 5_566
O2 Na2 W1 153.96(3) . 8_665
O4 Na2 W1 102.30(2) 4_456 8_665
O5 Na2 W1 75.75(2) 2_565 8_665
O4 Na2 W1 25.268(17) 8_665 8_665
O6 Na2 W1 103.19(3) 5_566 8_665
O3 Na2 W1 67.57(2) 5_666 8_665
Na1 Na2 W1 88.779(15) . 8_665
Na1 Na2 W1 62.627(11) 5_566 8_665
Na2 Na2 W1 61.640(14) 5_566 8_665
O2 Na2 W1 75.92(2) . 4_456
O4 Na2 W1 24.160(17) 4_456 4_456
O5 Na2 W1 160.21(2) 2_565 4_456
O4 Na2 W1 100.89(2) 8_665 4_456
O6 Na2 W1 73.91(2) 5_566 4_456
O3 Na2 W1 107.69(3) 5_666 4_456
Na1 Na2 W1 63.700(12) . 4_456
Na1 Na2 W1 85.747(15) 5_566 4_456
Na2 Na2 W1 60.574(14) 5_566 4_456
W1 Na2 W1 122.214(17) 8_665 4_456
O2 Na2 Na1 77.72(2) . 2_565
O4 Na2 Na1 150.36(2) 4_456 2_565
O5 Na2 Na1 34.90(2) 2_565 2_565
O4 Na2 Na1 108.55(2) 8_665 2_565
O6 Na2 Na1 65.70(3) 5_566 2_565
O3 Na2 Na1 118.18(3) 5_666 2_565
Na1 Na2 Na1 154.348(16) . 2_565
Na1 Na2 Na1 87.641(15) 5_566 2_565
Na2 Na2 Na1 144.05(2) 5_566 2_565
W1 Na2 Na1 100.837(14) 8_665 2_565
W1 Na2 Na1 126.316(15) 4_456 2_565
O5 Na1 O1 93.00(3) . .
O5 Na1 O3 154.61(3) . 5_666
O1 Na1 O3 91.76(3) . 5_666
O5 Na1 O4 111.52(3) . 4_456
O1 Na1 O4 94.68(3) . 4_456
O3 Na1 O4 92.90(3) 5_666 4_456
O5 Na1 O6 87.41(3) . .
O1 Na1 O6 176.92(4) . .
O3 Na1 O6 86.59(3) 5_666 .
O4 Na1 O6 88.00(3) 4_456 .
O5 Na1 Na2 157.62(3) . .
O1 Na1 Na2 88.00(2) . .
O3 Na1 Na2 47.48(2) 5_666 .
O4 Na1 Na2 46.17(2) 4_456 .
O6 Na1 Na2 92.79(3) . .
O5 Na1 Na2 104.15(3) . 5_566
O1 Na1 Na2 138.27(3) . 5_566
O3 Na1 Na2 88.49(3) 5_666 5_566
O4 Na1 Na2 43.68(2) 4_456 5_566
O6 Na1 Na2 44.35(2) . 5_566
Na2 Na1 Na2 62.265(15) . 5_566
O5 Na1 W1 115.65(3) . .
O1 Na1 W1 23.476(19) . .
O3 Na1 W1 73.82(3) 5_666 .
O4 Na1 W1 80.70(3) 4_456 .
O6 Na1 W1 156.71(3) . .
Na2 Na1 W1 64.748(16) . .
Na2 Na1 W1 120.955(19) 5_566 .
O5 Na1 W1 95.45(3) . 4_456
O1 Na1 W1 80.41(3) . 4_456
O3 Na1 W1 109.94(3) 5_666 4_456
O4 Na1 W1 22.046(17) 4_456 4_456
O6 Na1 W1 102.59(3) . 4_456
Na2 Na1 W1 62.646(14) . 4_456
Na2 Na1 W1 60.554(14) 5_566 4_456
W1 Na1 W1 73.433(17) . 4_456
O5 Na1 Na2 36.93(2) . 2_564
O1 Na1 Na2 101.14(3) . 2_564
O3 Na1 Na2 117.72(3) 5_666 2_564
O4 Na1 Na2 144.65(3) 4_456 2_564
O6 Na1 Na2 77.39(2) . 2_564
Na2 Na1 Na2 163.411(15) . 2_564
Na2 Na1 Na2 115.487(16) 5_566 2_564
W1 Na1 Na2 122.709(18) . 2_564
W1 Na1 Na2 132.188(15) 4_456 2_564
W1 O1 Na1 125.61(4) . .
W1 O2 Na2 127.43(4) . .
W1 O3 Na1 132.71(4) . 5_666
W1 O3 Na2 128.93(4) . 5_666
Na1 O3 Na2 88.36(3) 5_666 5_666
W1 O4 Na1 128.47(4) . 4_556
W1 O4 Na2 122.24(4) . 4_556
Na1 O4 Na2 89.43(3) 4_556 4_556
W1 O4 Na2 119.18(4) . 8_655
Na1 O4 Na2 94.65(3) 4_556 8_655
Na2 O4 Na2 94.11(3) 4_556 8_655
Na1 O5 Na2 108.17(4) . 2_564
Na1 O6 Na2 92.79(3) . 5_566

loop_
_geom_bond_atom_site_label_1
_geom_bond_atom_site_label_2
_geom_bond_distance
_geom_bond_site_symmetry_2
W1 O3 1.7678(8) .
W1 O4 1.7807(7) .
W1 O1 1.7900(8) .
W1 O2 1.7936(7) .
W1 Na2 3.6423(7) 8_655
W1 Na1 3.6531(7) .
W1 Na2 3.6799(7) 4_556
W1 Na1 3.7143(7) 4_556
Na2 O2 2.3814(9) .
Na2 O4 2.4076(9) 4_456
Na2 O5 2.4204(10) 2_565
Na2 O4 2.4257(9) 8_665
Na2 O6 2.4498(10) 5_566
Na2 O3 2.4605(9) 5_666
Na2 Na1 3.3372(9) .
Na2 Na1 3.5006(10) 5_566
Na2 Na2 3.5380(11) 5_566
Na2 W1 3.6423(7) 8_665
Na2 W1 3.6799(7) 4_456
Na2 Na1 3.8275(10) 2_565
Na1 O5 2.3049(10) .
Na1 O1 2.3085(9) .
Na1 O3 2.3261(9) 5_666
Na1 O4 2.3349(9) 4_456
Na1 O6 2.3841(10) .
Na1 Na2 3.5006(10) 5_566
Na1 W1 3.7143(7) 4_456
Na1 Na2 3.8275(10) 2_564
O3 Na1 2.3262(9) 5_666
O3 Na2 2.4604(9) 5_666
O4 Na1 2.3349(9) 4_556
O4 Na2 2.4075(9) 4_556
O4 Na2 2.4257(9) 8_655
O5 Na2 2.4205(10) 2_564
O6 Na2 2.4498(10) 5_566
